data_7160769
loop_
_publ_author_name
'Khandare, Sopan Pralhad'
'Mandal, Arnab'
'Patra, Abhijit'
'Bates, Roderick W.'

_publ_section_title
;
 Donor acceptor phenanthrenes and benzoquinolines: synthesis by C-H
 activation and their photophysical properties.
;
_journal_issue 41
_journal_name_full 'Organic &amp; biomolecular chemistry'
_journal_page_first 9424
_journal_page_last 9429
_journal_paper_doi 10.1039/d5ob01351h
_journal_volume 23
_journal_year 2025
_chemical_formula_sum 'C17 H13 N O2'
_chemical_formula_weight 263.28
_chemical_melting_point 491.0(10)
_chemical_name_systematic 8,9-dimethoxybenzo[h]quinoline
_space_group_crystal_system monoclinic
_space_group_IT_number 4
_space_group_name_Hall 'P 2yb'
_space_group_name_H-M_alt 'P 1 21 1'
_atom_sites_solution_hydrogens geom
_atom_sites_solution_primary dual
_audit_update_record
;
2025-04-09 deposited with the CCDC.	2025-10-02 downloaded from the CCDC.
;
_cell_angle_alpha 90
_cell_angle_beta 97.613(5)
_cell_angle_gamma 90
_cell_formula_units_Z 4
_cell_length_a 6.8524(5)
_cell_length_b 17.0457(14)
_cell_length_c 11.0340(9)
_cell_measurement_reflns_used 4669
_cell_measurement_temperature 100.(2)
_cell_measurement_theta_max 66.8124
_cell_measurement_theta_min 2.5922
_cell_volume 1277.45(18)
_computing_cell_refinement 'SAINT V8.38A (Bruker AXS Inc., 2017)'
_computing_data_collection 'APEX3 (Bruker AXS Inc., 2018)'
_computing_data_reduction 'SAINT V8.38A (Bruker AXS Inc., 2017)'
_computing_molecular_graphics 'shelXle (C.B. Huebschle, rev 924)'
_computing_publication_material 'APEX3 (Bruker AXS Inc., 2018)'
_computing_structure_refinement 'SHELXL-2018/3 (Sheldrick, 2018)'
_computing_structure_solution 'XT, VERSION 2014/5'
_diffrn_ambient_temperature 100.(2)
_diffrn_detector_area_resol_mean 8.3333
_diffrn_measured_fraction_theta_full 0.980
_diffrn_measured_fraction_theta_max 0.980
_diffrn_measurement_device_type 'CCD area detector'
_diffrn_measurement_method 'phi and omega scans'
_diffrn_radiation_monochromator 'Multilayer Mirror'
_diffrn_radiation_type CuK\a
_diffrn_radiation_wavelength 1.54178
_diffrn_reflns_av_R_equivalents 0.0457
_diffrn_reflns_av_unetI/netI 0.0665
_diffrn_reflns_limit_h_max 8
_diffrn_reflns_limit_h_min -8
_diffrn_reflns_limit_k_max 19
_diffrn_reflns_limit_k_min -20
_diffrn_reflns_limit_l_max 12
_diffrn_reflns_limit_l_min -13
_diffrn_reflns_number 6454
_diffrn_reflns_theta_full 66.81
_diffrn_reflns_theta_max 66.81
_diffrn_reflns_theta_min 4.80
_diffrn_source 'Incoatec Microfocus Source'
_diffrn_source_type 'Bruker Kappa Duo APEX2'
_exptl_absorpt_coefficient_mu 0.726
_exptl_absorpt_correction_T_max 0.82
_exptl_absorpt_correction_T_min 0.52
_exptl_absorpt_correction_type multi-scan
_exptl_absorpt_process_details
;
SADABS-2016/2 - Bruker AXS area detector scaling and absorption correction
;
_exptl_crystal_colour colourless
_exptl_crystal_density_diffrn 1.369
_exptl_crystal_density_method 'not measured'
_exptl_crystal_description block
_exptl_crystal_F_000 552
_exptl_crystal_recrystallization_method 'Re-crystallisation from solvent: dichloromethane'
_exptl_crystal_size_max 0.320
_exptl_crystal_size_mid 0.300
_exptl_crystal_size_min 0.280
_refine_diff_density_max 0.220
_refine_diff_density_min -0.226
_refine_ls_abs_structure_details
;

Flack x determined using 1339 quotients [(I+)-(I-)]/[(I+)+(I-)]
(Parsons, Flack and Wagner, Acta Cryst. B69 (2013) 249-259).
;
_refine_ls_abs_structure_Flack 0.3(2)
_refine_ls_extinction_method none
_refine_ls_goodness_of_fit_ref 1.057
_refine_ls_hydrogen_treatment constr
_refine_ls_matrix_type full
_refine_ls_number_parameters 365
_refine_ls_number_reflns 4014
_refine_ls_number_restraints 1
_refine_ls_restrained_S_all 1.057
_refine_ls_R_factor_all 0.0545
_refine_ls_R_factor_gt 0.0493
_refine_ls_shift/su_max 0.000
_refine_ls_shift/su_mean 0.000
_refine_ls_structure_factor_coef Fsqd
_refine_ls_weighting_details 'w=1/[\s^2^(Fo^2^)+(0.0886P)^2^] where P=(Fo^2^+2Fc^2^)/3'
_refine_ls_weighting_scheme calc
_refine_ls_wR_factor_gt 0.1355
_refine_ls_wR_factor_ref 0.1423
_reflns_number_gt 3575
_reflns_number_total 4014
_reflns_threshold_expression 'I > 2\s(I)'
_cod_data_source_file d5ob01351h2.cif
_cod_data_source_block rb133s
_cod_depositor_comments
;
The following automatic conversions were performed:

data item '_chemical_melting_point' value '490-492' was changed to
'491.0(10)' -- the average value was taken and precision was
estimated.

data item '_exptl_absorpt_correction_type' value 'Multi-Scan' was
changed to 'multi-scan' in accordance with the
/home/data/users/saulius/crontab/automatic-downloads/rss-feeds/RSC/lib/dictionaries/cif_core.dic
dictionary named 'cif_core.dic' version 2.4.2 last updated on
2011-04-26.

Automatic conversion script
Id: cif_fix_values 8170 2020-07-09 18:12:32Z antanas 

 Adding full bibliography for 7160763--7160769.cif.
;
_cod_database_code 7160769

loop_
_space_group_symop_operation_xyz
'x, y, z'
'-x, y+1/2, -z'

loop_
_atom_site_type_symbol
_atom_site_label
_atom_site_fract_x
_atom_site_fract_y
_atom_site_fract_z
_atom_site_U_iso_or_equiv
_atom_site_adp_type
_atom_site_calc_flag
_atom_site_refinement_flags_adp
_atom_site_refinement_flags_occupancy
_atom_site_refinement_flags_posn
_atom_site_occupancy
_atom_site_disorder_assembly
_atom_site_disorder_group
C C1 -0.1258(5) 0.7108(2) 0.3251(3) 0.0299(8) Uani d . . . 1 . .
C C2 0.0584(5) 0.6760(2) 0.3751(3) 0.0289(8) Uani d . . . 1 . .
C C3 0.1914(5) 0.6531(2) 0.2937(3) 0.0305(8) Uani d . . . 1 . .
H H3 0.159938 0.660546 0.208048 0.037 Uiso calc U . R 1 . .
C C4 0.3664(5) 0.6198(2) 0.3419(3) 0.0316(8) Uani d . . . 1 . .
H H4 0.456139 0.603574 0.2882 0.038 Uiso calc U . R 1 . .
C C5 0.4172(5) 0.6090(2) 0.4684(3) 0.0279(8) Uani d . . . 1 . .
C C6 0.6010(5) 0.5732(2) 0.5161(3) 0.0296(8) Uani d . . . 1 . .
H H6 0.690377 0.557809 0.461628 0.036 Uiso calc U . R 1 . .
C C7 0.6484(5) 0.5613(2) 0.6369(4) 0.0290(8) Uani d . . . 1 . .
H H7 0.770986 0.537474 0.666241 0.035 Uiso calc U . R 1 . .
C C8 0.5186(5) 0.5836(2) 0.7222(3) 0.0269(8) Uani d . . . 1 . .
C C9 0.5676(5) 0.5683(2) 0.8485(3) 0.0271(8) Uani d . . . 1 . .
H H9 0.686803 0.541668 0.876508 0.033 Uiso calc U . R 1 . .
C C10 0.4467(5) 0.5911(2) 0.9311(3) 0.0264(8) Uani d . . . 1 . .
C C11 0.2660(5) 0.6306(2) 0.8892(3) 0.0259(8) Uani d . . . 1 . .
C C12 0.2147(5) 0.6445(2) 0.7664(3) 0.0256(8) Uani d . . . 1 . .
H H12 0.093796 0.670212 0.73911 0.031 Uiso calc U . R 1 . .
C C13 0.3387(5) 0.6214(2) 0.6800(3) 0.0260(8) Uani d . . . 1 . .
C C14 0.2855(5) 0.6331(2) 0.5499(3) 0.0253(7) Uani d . . . 1 . .
C C15 0.1031(5) 0.6668(2) 0.4996(3) 0.0262(8) Uani d . . . 1 . .
H H15 0.011535 0.682993 0.552136 0.031 Uiso calc U . R 1 . .
C C16 -0.0160(5) 0.6977(2) 0.9410(3) 0.0304(8) Uani d . . . 1 . .
H H16A 0.020486 0.744457 0.897369 0.046 Uiso calc U . R 1 . .
H H16B -0.07499 0.713752 1.013335 0.046 Uiso calc U . R 1 . .
H H16C -0.111266 0.666622 0.886917 0.046 Uiso calc U . R 1 . .
C C17 0.6604(5) 0.5384(2) 1.0989(4) 0.0355(9) Uani d . . . 1 . .
H H17A 0.656644 0.486392 1.060645 0.053 Uiso calc U . R 1 . .
H H17B 0.669931 0.532475 1.187835 0.053 Uiso calc U . R 1 . .
H H17C 0.77499 0.567408 1.078406 0.053 Uiso calc U . R 1 . .
C C18 0.3644(5) 0.2885(2) 0.3746(3) 0.0296(8) Uani d . . . 1 . .
C C19 0.5490(5) 0.3240(2) 0.4234(3) 0.0292(8) Uani d . . . 1 . .
C C20 0.6776(5) 0.3494(2) 0.3425(4) 0.0329(8) Uani d . . . 1 . .
H H20 0.644097 0.343315 0.256727 0.04 Uiso calc U . R 1 . .
C C21 0.8533(5) 0.3832(2) 0.3902(4) 0.0326(9) Uani d . . . 1 . .
H H21 0.941134 0.400908 0.336205 0.039 Uiso calc U . R 1 . .
C C22 0.9060(5) 0.3923(2) 0.5169(4) 0.0295(8) Uani d . . . 1 . .
C C23 1.0898(5) 0.4282(2) 0.5646(4) 0.0328(9) Uani d . . . 1 . .
H H23 1.177123 0.445326 0.50995 0.039 Uiso calc U . R 1 . .
C C24 1.1401(5) 0.4379(2) 0.6865(4) 0.0314(8) Uani d . . . 1 . .
H H24 1.261958 0.462155 0.716118 0.038 Uiso calc U . R 1 . .
C C25 1.0140(5) 0.4126(2) 0.7704(4) 0.0287(8) Uani d . . . 1 . .
C C26 1.0680(5) 0.4243(2) 0.8973(4) 0.0292(8) Uani d . . . 1 . .
H H26 1.187923 0.4506 0.924914 0.035 Uiso calc U . R 1 . .
C C27 0.9521(5) 0.3988(2) 0.9814(3) 0.0276(8) Uani d . . . 1 . .
C C28 0.7723(5) 0.3586(2) 0.9395(3) 0.0264(8) Uani d . . . 1 . .
C C29 0.7147(5) 0.3484(2) 0.8165(3) 0.0274(8) Uani d . . . 1 . .
H H29 0.593058 0.32316 0.789676 0.033 Uiso calc U . R 1 . .
C C30 0.8327(5) 0.3747(2) 0.7295(3) 0.0265(8) Uani d . . . 1 . .
C C31 0.7767(5) 0.3659(2) 0.5988(3) 0.0257(8) Uani d . . . 1 . .
C C32 0.5962(5) 0.3318(2) 0.5485(3) 0.0275(8) Uani d . . . 1 . .
H H32 0.506503 0.313919 0.601127 0.033 Uiso calc U . R 1 . .
C C33 0.4924(5) 0.2897(2) 0.9910(3) 0.0292(8) Uani d . . . 1 . .
H H33A 0.395741 0.32302 0.941816 0.044 Uiso calc U . R 1 . .
H H33B 0.436602 0.27061 1.062854 0.044 Uiso calc U . R 1 . .
H H33C 0.525571 0.244977 0.941844 0.044 Uiso calc U . R 1 . .
C C34 1.1738(5) 0.4484(3) 1.1469(4) 0.0370(9) Uani d . . . 1 . .
H H34A 1.28529 0.420749 1.119199 0.055 Uiso calc U . R 1 . .
H H34B 1.191697 0.450527 1.236402 0.055 Uiso calc U . R 1 . .
H H34C 1.166564 0.501795 1.11382 0.055 Uiso calc U . R 1 . .
N N1 -0.2717(4) 0.7387(2) 0.2820(3) 0.0384(8) Uani d . . . 1 . .
N N2 0.2190(4) 0.2602(2) 0.3325(3) 0.0368(8) Uani d . . . 1 . .
O O1 0.1573(3) 0.65120(15) 0.9784(2) 0.0287(6) Uani d . . . 1 . .
O O2 0.4834(3) 0.58063(16) 1.0545(2) 0.0302(6) Uani d . . . 1 . .
O O3 0.6685(3) 0.33480(15) 1.0303(2) 0.0288(6) Uani d . . . 1 . .
O O4 0.9942(3) 0.40722(14) 1.1045(2) 0.0309(6) Uani d . . . 1 . .

loop_
_atom_site_aniso_label
_atom_site_aniso_U_11
_atom_site_aniso_U_22
_atom_site_aniso_U_33
_atom_site_aniso_U_12
_atom_site_aniso_U_13
_atom_site_aniso_U_23
C1 0.0258(17) 0.0370(19) 0.0267(19) -0.0027(15) 0.0025(14) 0.0015(15)
C2 0.0227(16) 0.0329(19) 0.0303(19) -0.0017(14) 0.0004(13) 0.0011(15)
C3 0.0303(17) 0.035(2) 0.0252(19) -0.0025(15) 0.0017(14) 0.0009(15)
C4 0.0285(18) 0.038(2) 0.029(2) 0.0016(15) 0.0063(14) -0.0017(15)
C5 0.0237(17) 0.0298(19) 0.030(2) -0.0011(14) 0.0011(14) -0.0026(15)
C6 0.0249(17) 0.0339(19) 0.031(2) 0.0028(14) 0.0058(14) -0.0038(15)
C7 0.0220(16) 0.0301(19) 0.034(2) 0.0017(14) 0.0009(14) -0.0009(15)
C8 0.0211(16) 0.0273(18) 0.032(2) -0.0024(14) 0.0012(13) -0.0003(15)
C9 0.0186(15) 0.0288(18) 0.033(2) -0.0019(14) -0.0011(13) -0.0001(15)
C10 0.0214(16) 0.0296(18) 0.027(2) -0.0023(14) -0.0006(13) -0.0007(14)
C11 0.0214(16) 0.0294(19) 0.026(2) -0.0011(14) 0.0018(13) -0.0025(14)
C12 0.0192(15) 0.0318(19) 0.0249(19) -0.0017(14) -0.0008(13) -0.0004(15)
C13 0.0211(16) 0.0269(17) 0.029(2) -0.0023(14) 0.0016(13) 0.0000(15)
C14 0.0195(15) 0.0288(18) 0.027(2) -0.0044(14) 0.0006(13) 0.0003(14)
C15 0.0229(15) 0.0302(18) 0.0256(19) -0.0029(14) 0.0038(13) -0.0002(14)
C16 0.0216(16) 0.0389(19) 0.0298(19) 0.0045(15) 0.0003(13) -0.0014(15)
C17 0.0302(18) 0.043(2) 0.032(2) 0.0143(16) 0.0012(15) 0.0043(17)
C18 0.0268(18) 0.0353(19) 0.0258(19) -0.0003(15) 0.0003(14) 0.0003(15)
C19 0.0241(16) 0.0306(19) 0.032(2) 0.0017(14) 0.0017(14) -0.0013(15)
C20 0.0286(18) 0.040(2) 0.029(2) 0.0013(17) 0.0013(14) 0.0001(16)
C21 0.0269(18) 0.039(2) 0.033(2) 0.0010(16) 0.0074(15) 0.0038(16)
C22 0.0227(17) 0.0319(19) 0.034(2) 0.0023(15) 0.0041(14) -0.0011(15)
C23 0.0232(17) 0.038(2) 0.038(2) 0.0000(16) 0.0081(15) 0.0020(16)
C24 0.0203(16) 0.0363(19) 0.038(2) -0.0002(15) 0.0047(15) -0.0014(16)
C25 0.0223(17) 0.0297(19) 0.033(2) 0.0023(14) 0.0005(14) -0.0005(15)
C26 0.0200(16) 0.0308(18) 0.036(2) 0.0010(14) 0.0014(14) 0.0013(15)
C27 0.0220(17) 0.0301(19) 0.029(2) 0.0021(14) -0.0031(14) -0.0025(15)
C28 0.0193(15) 0.0301(19) 0.030(2) 0.0017(14) 0.0033(13) 0.0002(14)
C29 0.0191(16) 0.0296(19) 0.033(2) 0.0015(14) 0.0000(13) -0.0015(15)
C30 0.0166(15) 0.0292(18) 0.033(2) 0.0006(13) 0.0011(13) 0.0004(15)
C31 0.0191(16) 0.0266(18) 0.031(2) 0.0029(13) 0.0021(13) -0.0002(14)
C32 0.0218(16) 0.0308(18) 0.0298(19) 0.0014(14) 0.0032(13) 0.0012(14)
C33 0.0179(15) 0.0388(19) 0.031(2) -0.0052(14) 0.0017(13) 0.0014(15)
C34 0.0274(18) 0.051(2) 0.031(2) -0.0127(16) -0.0014(15) -0.0056(17)
N1 0.0305(16) 0.049(2) 0.0351(18) 0.0036(15) 0.0011(13) 0.0021(15)
N2 0.0314(17) 0.0452(19) 0.0322(17) -0.0009(14) -0.0018(13) -0.0008(14)
O1 0.0191(11) 0.0410(14) 0.0255(13) 0.0055(10) 0.0015(9) 0.0021(10)
O2 0.0230(12) 0.0388(14) 0.0279(14) 0.0067(10) 0.0000(9) 0.0011(11)
O3 0.0207(11) 0.0367(13) 0.0284(13) -0.0066(10) 0.0005(9) 0.0001(11)
O4 0.0224(11) 0.0410(15) 0.0278(14) -0.0048(10) -0.0016(10) -0.0018(11)

loop_
_atom_type_symbol
_atom_type_description
_atom_type_scat_dispersion_real
_atom_type_scat_dispersion_imag
_atom_type_scat_source
C C 0.0181 0.0091 'International Tables Vol C Tables 4.2.6.8 and 6.1.1.4'
H H 0.0000 0.0000 'International Tables Vol C Tables 4.2.6.8 and 6.1.1.4'
N N 0.0311 0.0180 'International Tables Vol C Tables 4.2.6.8 and 6.1.1.4'
O O 0.0492 0.0322 'International Tables Vol C Tables 4.2.6.8 and 6.1.1.4'

loop_
_geom_angle_atom_site_label_1
_geom_angle_atom_site_label_2
_geom_angle_atom_site_label_3
_geom_angle_site_symmetry_1
_geom_angle_site_symmetry_3
_geom_angle
_geom_angle_publ_flag
N1 C1 C2 . . 178.1(4) ?
C15 C2 C3 . . 121.6(3) ?
C15 C2 C1 . . 119.9(3) ?
C3 C2 C1 . . 118.5(3) ?
C4 C3 C2 . . 118.2(3) ?
C4 C3 H3 . . 120.9 ?
C2 C3 H3 . . 120.9 ?
C3 C4 C5 . . 121.9(3) ?
C3 C4 H4 . . 119.0 ?
C5 C4 H4 . . 119.0 ?
C4 C5 C14 . . 119.8(3) ?
C4 C5 C6 . . 120.6(3) ?
C14 C5 C6 . . 119.5(3) ?
C7 C6 C5 . . 120.8(3) ?
C7 C6 H6 . . 119.6 ?
C5 C6 H6 . . 119.6 ?
C6 C7 C8 . . 121.5(3) ?
C6 C7 H7 . . 119.2 ?
C8 C7 H7 . . 119.2 ?
C9 C8 C13 . . 119.4(3) ?
C9 C8 C7 . . 120.9(3) ?
C13 C8 C7 . . 119.7(3) ?
C10 C9 C8 . . 121.3(3) ?
C10 C9 H9 . . 119.3 ?
C8 C9 H9 . . 119.3 ?
O2 C10 C9 . . 125.5(3) ?
O2 C10 C11 . . 115.0(3) ?
C9 C10 C11 . . 119.5(3) ?
O1 C11 C12 . . 125.2(3) ?
O1 C11 C10 . . 114.9(3) ?
C12 C11 C10 . . 119.9(3) ?
C11 C12 C13 . . 121.2(3) ?
C11 C12 H12 . . 119.4 ?
C13 C12 H12 . . 119.4 ?
C12 C13 C8 . . 118.7(3) ?
C12 C13 C14 . . 122.4(3) ?
C8 C13 C14 . . 118.9(3) ?
C5 C14 C15 . . 118.1(3) ?
C5 C14 C13 . . 119.5(3) ?
C15 C14 C13 . . 122.4(3) ?
C2 C15 C14 . . 120.3(3) ?
C2 C15 H15 . . 119.9 ?
C14 C15 H15 . . 119.9 ?
O1 C16 H16A . . 109.5 ?
O1 C16 H16B . . 109.5 ?
H16A C16 H16B . . 109.5 ?
O1 C16 H16C . . 109.5 ?
H16A C16 H16C . . 109.5 ?
H16B C16 H16C . . 109.5 ?
O2 C17 H17A . . 109.5 ?
O2 C17 H17B . . 109.5 ?
H17A C17 H17B . . 109.5 ?
O2 C17 H17C . . 109.5 ?
H17A C17 H17C . . 109.5 ?
H17B C17 H17C . . 109.5 ?
N2 C18 C19 . . 178.1(4) ?
C32 C19 C20 . . 121.5(3) ?
C32 C19 C18 . . 119.4(3) ?
C20 C19 C18 . . 119.1(3) ?
C21 C20 C19 . . 118.6(3) ?
C21 C20 H20 . . 120.7 ?
C19 C20 H20 . . 120.7 ?
C20 C21 C22 . . 121.5(3) ?
C20 C21 H21 . . 119.2 ?
C22 C21 H21 . . 119.2 ?
C21 C22 C31 . . 119.9(3) ?
C21 C22 C23 . . 120.6(3) ?
C31 C22 C23 . . 119.5(3) ?
C24 C23 C22 . . 120.8(3) ?
C24 C23 H23 . . 119.6 ?
C22 C23 H23 . . 119.6 ?
C23 C24 C25 . . 121.0(3) ?
C23 C24 H24 . . 119.5 ?
C25 C24 H24 . . 119.5 ?
C24 C25 C26 . . 120.2(3) ?
C24 C25 C30 . . 121.0(3) ?
C26 C25 C30 . . 118.8(3) ?
C27 C26 C25 . . 121.8(3) ?
C27 C26 H26 . . 119.1 ?
C25 C26 H26 . . 119.1 ?
O4 C27 C26 . . 125.3(3) ?
O4 C27 C28 . . 115.7(3) ?
C26 C27 C28 . . 119.0(3) ?
O3 C28 C29 . . 125.3(3) ?
O3 C28 C27 . . 114.5(3) ?
C29 C28 C27 . . 120.1(3) ?
C28 C29 C30 . . 121.2(3) ?
C28 C29 H29 . . 119.4 ?
C30 C29 H29 . . 119.4 ?
C29 C30 C25 . . 119.0(3) ?
C29 C30 C31 . . 123.0(3) ?
C25 C30 C31 . . 117.9(3) ?
C32 C31 C22 . . 117.9(3) ?
C32 C31 C30 . . 122.4(3) ?
C22 C31 C30 . . 119.7(3) ?
C19 C32 C31 . . 120.6(3) ?
C19 C32 H32 . . 119.7 ?
C31 C32 H32 . . 119.7 ?
O3 C33 H33A . . 109.5 ?
O3 C33 H33B . . 109.5 ?
H33A C33 H33B . . 109.5 ?
O3 C33 H33C . . 109.5 ?
H33A C33 H33C . . 109.5 ?
H33B C33 H33C . . 109.5 ?
O4 C34 H34A . . 109.5 ?
O4 C34 H34B . . 109.5 ?
H34A C34 H34B . . 109.5 ?
O4 C34 H34C . . 109.5 ?
H34A C34 H34C . . 109.5 ?
H34B C34 H34C . . 109.5 ?
C11 O1 C16 . . 116.5(3) ?
C10 O2 C17 . . 116.2(3) ?
C28 O3 C33 . . 115.7(3) ?
C27 O4 C34 . . 115.8(3) ?

loop_
_geom_bond_atom_site_label_1
_geom_bond_atom_site_label_2
_geom_bond_site_symmetry_2
_geom_bond_distance
_geom_bond_publ_flag
C1 N1 . 1.151(5) ?
C1 C2 . 1.437(5) ?
C2 C15 . 1.377(5) ?
C2 C3 . 1.416(5) ?
C3 C4 . 1.368(5) ?
C3 H3 . 0.95 ?
C4 C5 . 1.406(5) ?
C4 H4 . 0.95 ?
C5 C14 . 1.416(5) ?
C5 C6 . 1.435(5) ?
C6 C7 . 1.345(5) ?
C6 H6 . 0.95 ?
C7 C8 . 1.429(5) ?
C7 H7 . 0.95 ?
C8 C9 . 1.414(5) ?
C8 C13 . 1.414(4) ?
C9 C10 . 1.367(5) ?
C9 H9 . 0.95 ?
C10 O2 . 1.363(4) ?
C10 C11 . 1.431(5) ?
C11 O1 . 1.357(4) ?
C11 C12 . 1.374(5) ?
C12 C13 . 1.415(5) ?
C12 H12 . 0.95 ?
C13 C14 . 1.448(5) ?
C14 C15 . 1.420(5) ?
C15 H15 . 0.95 ?
C16 O1 . 1.442(4) ?
C16 H16A . 0.98 ?
C16 H16B . 0.98 ?
C16 H16C . 0.98 ?
C17 O2 . 1.440(4) ?
C17 H17A . 0.98 ?
C17 H17B . 0.98 ?
C17 H17C . 0.98 ?
C18 N2 . 1.148(5) ?
C18 C19 . 1.441(5) ?
C19 C32 . 1.381(5) ?
C19 C20 . 1.403(5) ?
C20 C21 . 1.375(5) ?
C20 H20 . 0.95 ?
C21 C22 . 1.405(5) ?
C21 H21 . 0.95 ?
C22 C31 . 1.421(5) ?
C22 C23 . 1.436(5) ?
C23 C24 . 1.353(5) ?
C23 H23 . 0.95 ?
C24 C25 . 1.415(5) ?
C24 H24 . 0.95 ?
C25 C26 . 1.414(5) ?
C25 C30 . 1.420(5) ?
C26 C27 . 1.370(5) ?
C26 H26 . 0.95 ?
C27 O4 . 1.359(4) ?
C27 C28 . 1.431(5) ?
C28 O3 . 1.365(4) ?
C28 C29 . 1.373(5) ?
C29 C30 . 1.408(5) ?
C29 H29 . 0.95 ?
C30 C31 . 1.450(5) ?
C31 C32 . 1.412(5) ?
C32 H32 . 0.95 ?
C33 O3 . 1.448(4) ?
C33 H33A . 0.98 ?
C33 H33B . 0.98 ?
C33 H33C . 0.98 ?
C34 O4 . 1.439(4) ?
C34 H34A . 0.98 ?
C34 H34B . 0.98 ?
C34 H34C . 0.98 ?
